data_4116364
loop_
_publ_author_name
'Renzo Salzmann'
'Michael T. McMahon'
'Nathalie Godbout'
'Lori K. Sanders'
'Mark Wojdelski'
'Eric Oldfield'

_publ_contact_author
; 
Eric Oldfield 
University of Illinois 
Department of Chemistry Box 11.6 
600 South Mathews Avenue 
Urbana, Illinois  61801 
USA 
;
_publ_contact_author_email eo@chad.scs.uiuc.edu
_publ_contact_author_fax '1  217 244 0997'
_publ_contact_author_phone '1  217 333 3374'
_publ_section_title
;
 Solid-State NMR, Crystallographic and Density Functional Theory
 Investigation of Fe-CO and Fe-CO Analogue Metalloporphyrins and
 Metalloproteins
;
_journal_name_full 'Journal of the American Chemical Society'
_journal_page_first 3818
_journal_page_last 3828
_journal_paper_doi 10.1021/ja9832818
_journal_volume 121
_journal_year 1999
_chemical_formula_moiety 'C52 H41 N7 Fe, C2.5 H6'
_chemical_formula_sum 'C54.5 H47 Fe N7'
_chemical_formula_weight 855.84
_chemical_name_systematic
; 
Fe(TPP)(iPrNC)(1-MeIm) 
;
_space_group_IT_number 2
_symmetry_cell_setting triclinic
_symmetry_space_group_name_Hall '-P 1'
_symmetry_space_group_name_H-M 'P -1'
_atom_sites_solution_hydrogens geom
_atom_sites_solution_primary direct
_atom_sites_solution_secondary difmap
_audit_creation_method SHELXL
_audit_update_record
; 
11-2-97,rs 
;
_cell_angle_alpha 73.86
_cell_angle_beta 78.0500(10)
_cell_angle_gamma 79.5640(10)
_cell_formula_units_Z 2
_cell_length_a 10.9981(7)
_cell_length_b 13.2076(8)
_cell_length_c 17.1650(11)
_cell_measurement_reflns_used 3532
_cell_measurement_temperature 198(2)
_cell_measurement_theta_max 28
_cell_measurement_theta_min 4
_cell_volume 2322.8(3)
_computing_cell_refinement 'SAINT (Siemens, 1994)'
_computing_data_collection 'SMART (Siemens, 1994)'
_computing_data_reduction 'SAINT (Siemens, 1994)'
_computing_molecular_graphics 'SHELXTL (Siemens, 1994)'
_computing_publication_material 'CIFTAB (Sheldrick, 1993)'
_computing_structure_refinement 'SHELXTL (Siemens, 1994)'
_computing_structure_solution 'SHELXTL (Siemens, 1994)'
_diffrn_ambient_temperature 198(2)
_diffrn_measurement_device 'Siemens Platform'
_diffrn_measurement_method '\w scans'
_diffrn_radiation_monochromator graphite
_diffrn_radiation_source 'normal-focus sealed tube'
_diffrn_radiation_type MoK\a
_diffrn_radiation_wavelength 0.71073
_diffrn_reflns_av_R_equivalents 0.0425
_diffrn_reflns_av_sigmaI/netI 0.0788
_diffrn_reflns_limit_h_max 13
_diffrn_reflns_limit_h_min -12
_diffrn_reflns_limit_k_max 16
_diffrn_reflns_limit_k_min -12
_diffrn_reflns_limit_l_max 21
_diffrn_reflns_limit_l_min -20
_diffrn_reflns_number 11376
_diffrn_reflns_theta_max 24.00
_diffrn_reflns_theta_min 1.25
_diffrn_standards_decay_% 3.0
_diffrn_standards_interval_time 360
_diffrn_standards_number 140
_exptl_absorpt_coefficient_mu 0.369
_exptl_absorpt_correction_T_max 1.00
_exptl_absorpt_correction_T_min 0.8249
_exptl_absorpt_correction_type empirical
_exptl_crystal_colour black
_exptl_crystal_density_diffrn 1.224
_exptl_crystal_density_meas ?
_exptl_crystal_description platy
_exptl_crystal_F_000 898
_exptl_crystal_size_max 0.26
_exptl_crystal_size_mid 0.17
_exptl_crystal_size_min 0.08
_refine_diff_density_max .733
_refine_diff_density_min -.348
_refine_diff_density_rms .076
_refine_ls_extinction_method none
_refine_ls_goodness_of_fit_all 1.078
_refine_ls_goodness_of_fit_obs 1.149
_refine_ls_matrix_type full
_refine_ls_number_parameters 589
_refine_ls_number_reflns 7013
_refine_ls_number_restraints 38
_refine_ls_restrained_S_all 1.146
_refine_ls_restrained_S_obs 1.150
_refine_ls_R_factor_all 0.1137
_refine_ls_R_factor_obs 0.0663
_refine_ls_shift/esd_max 0.016
_refine_ls_shift/esd_mean 0.001
_refine_ls_structure_factor_coef Fsqd
_refine_ls_weighting_details 'w=1/[\s^2^(Fo^2^)+(0.0724P)^2^+3.9678P] where P=(Fo^2^+2Fc^2^)/3'
_refine_ls_weighting_scheme calc
_refine_ls_wR_factor_all 0.1988
_refine_ls_wR_factor_obs 0.1596
_reflns_number_observed 4739
_reflns_number_total 7147
_reflns_observed_criterion >2sigma(I)
_cod_data_source_file ja9832818_4.cif
_cod_data_source_block h06a_Fe(TPP)(iPrNC)(1-MeIm)
_cod_depositor_comments
;
The following automatic conversions were performed:

'_exptl_crystal_density_meas' value 'not_measured' was changed to '?'
- the value is perceived as not measured.

Automatic conversion script
Id: cif_fix_values 3008 2015-01-20 13:52:24Z robertas 

The following automatic conversions were performed:

'_refine_ls_weighting_scheme' value 'calc
w=1/[\s^2^(Fo^2^)+(0.0724P)^2^+3.9678P] where P=(Fo^2^+2Fc^2^)/3' was
changed to 'calc'. New tag '_refine_ls_weighting_details' was
created. The value of the new tag was set to
'w=1/[\s^2^(Fo^2^)+(0.0724P)^2^+3.9678P] where P=(Fo^2^+2Fc^2^)/3'.

Automatic conversion script
Id: cif_fix_values 3143 2015-03-26 13:38:13Z robertas 
;
_cod_original_cell_volume 2322.9(3)
_cod_original_formula_sum 'C54.50 H47 Fe N7'
_cod_database_code 4116364

loop_
_symmetry_equiv_pos_as_xyz
'x, y, z'
'-x, -y, -z'

loop_
_atom_site_aniso_label
_atom_site_aniso_U_11
_atom_site_aniso_U_22
_atom_site_aniso_U_33
_atom_site_aniso_U_23
_atom_site_aniso_U_13
_atom_site_aniso_U_12
Fe1 0.0213(4) 0.0236(4) 0.0250(4) -0.0044(3) -0.0056(3) -0.0034(3)
N1 0.025(2) 0.024(2) 0.022(2) -0.006(2) -0.002(2) -0.007(2)
N2 0.019(2) 0.027(2) 0.024(2) -0.007(2) -0.005(2) -0.002(2)
N3 0.023(2) 0.026(2) 0.024(2) -0.005(2) -0.003(2) -0.005(2)
N4 0.027(2) 0.026(2) 0.031(2) -0.008(2) -0.009(2) -0.001(2)
N5 0.031(3) 0.037(3) 0.033(3) -0.006(2) -0.004(2) -0.008(2)
N6 0.023(2) 0.028(2) 0.028(2) -0.004(2) -0.009(2) 0.003(2)
N7 0.030(3) 0.045(3) 0.029(2) -0.004(2) 0.002(2) -0.004(2)
C1 0.023(3) 0.029(3) 0.028(3) -0.006(2) -0.001(2) -0.002(2)
C2 0.026(3) 0.027(3) 0.033(3) -0.005(2) -0.009(2) 0.003(2)
C3 0.019(3) 0.032(3) 0.029(3) -0.007(2) -0.006(2) 0.000(2)
C4 0.021(3) 0.028(3) 0.022(2) -0.004(2) -0.001(2) -0.005(2)
C5 0.028(3) 0.031(3) 0.027(3) -0.006(2) -0.010(2) -0.008(2)
C6 0.028(3) 0.034(3) 0.033(3) -0.009(2) -0.011(2) -0.008(2)
C7 0.047(4) 0.026(3) 0.059(4) -0.011(3) -0.025(3) -0.008(2)
C8 0.045(4) 0.021(3) 0.063(4) -0.013(3) -0.022(3) -0.001(2)
C9 0.031(3) 0.026(3) 0.037(3) -0.006(2) -0.011(2) -0.004(2)
C10 0.025(3) 0.027(3) 0.028(3) -0.004(2) -0.002(2) -0.001(2)
C11 0.024(3) 0.026(3) 0.026(3) -0.005(2) -0.003(2) -0.002(2)
C12 0.028(3) 0.030(3) 0.040(3) -0.005(2) -0.011(2) 0.001(2)
C13 0.023(3) 0.035(3) 0.040(3) -0.009(2) -0.011(2) -0.001(2)
C14 0.022(3) 0.029(3) 0.028(3) -0.008(2) -0.008(2) -0.004(2)
C15 0.024(3) 0.027(3) 0.024(3) -0.005(2) -0.003(2) -0.003(2)
C16 0.027(3) 0.024(3) 0.026(3) -0.008(2) -0.005(2) -0.004(2)
C17 0.028(3) 0.034(3) 0.038(3) -0.011(2) -0.010(2) -0.008(2)
C18 0.031(3) 0.028(3) 0.038(3) -0.008(2) -0.008(2) -0.004(2)
C19 0.028(3) 0.026(3) 0.032(3) -0.009(2) -0.007(2) -0.005(2)
C20 0.027(3) 0.025(3) 0.030(3) -0.007(2) -0.005(2) -0.003(2)
C21 0.027(3) 0.023(3) 0.031(3) -0.003(2) -0.011(2) -0.006(2)
C22 0.034(3) 0.045(3) 0.033(3) -0.009(2) -0.008(3) -0.007(2)
C23 0.051(4) 0.047(3) 0.037(3) -0.010(3) -0.022(3) -0.007(3)
C24 0.044(4) 0.037(3) 0.054(4) -0.004(3) -0.031(3) -0.010(3)
C25 0.028(3) 0.045(3) 0.055(4) -0.012(3) -0.010(3) -0.009(2)
C26 0.034(3) 0.042(3) 0.039(3) -0.013(3) -0.007(3) -0.012(2)
C27 0.024(3) 0.027(3) 0.046(3) -0.013(2) -0.011(2) -0.002(2)
C28 0.049(4) 0.035(3) 0.050(4) 0.000(3) -0.011(3) 0.004(3)
C29 0.065(5) 0.036(4) 0.060(4) 0.003(3) -0.019(4) 0.001(3)
C30 0.045(4) 0.030(3) 0.083(5) -0.014(3) -0.030(4) 0.001(3)
C31 0.035(4) 0.042(4) 0.095(5) -0.030(4) -0.003(4) 0.008(3)
C32 0.046(4) 0.039(4) 0.067(4) -0.015(3) 0.000(3) 0.001(3)
C33 0.022(3) 0.028(3) 0.031(3) -0.006(2) -0.009(2) 0.001(2)
C34 0.027(3) 0.046(3) 0.035(3) -0.011(2) -0.003(2) -0.007(2)
C35 0.044(4) 0.044(3) 0.036(3) -0.016(3) -0.016(3) -0.001(3)
C36 0.027(3) 0.034(3) 0.053(4) -0.013(3) -0.018(3) 0.002(2)
C37 0.025(3) 0.050(4) 0.051(4) -0.011(3) -0.001(3) -0.010(2)
C38 0.034(3) 0.046(3) 0.040(3) -0.014(3) -0.010(3) -0.006(2)
C39 0.027(3) 0.031(3) 0.041(3) -0.008(2) -0.012(2) -0.006(2)
C40 0.052(4) 0.029(3) 0.056(4) -0.006(3) 0.002(3) 0.001(3)
C41 0.052(4) 0.046(4) 0.085(5) -0.022(4) 0.004(4) 0.001(3)
C42 0.039(4) 0.036(4) 0.092(5) -0.018(4) -0.026(4) 0.002(3)
C43 0.091(5) 0.036(4) 0.062(4) -0.002(3) -0.050(4) -0.002(3)
C44 0.070(4) 0.031(3) 0.045(3) -0.011(3) -0.026(3) 0.005(3)
C46 0.034(3) 0.043(3) 0.032(3) -0.003(2) 0.005(2) -0.014(2)
C45 0.025(3) 0.026(3) 0.027(3) -0.005(2) -0.009(2) -0.004(2)
C47 0.051(4) 0.041(4) 0.097(5) 0.007(4) -0.015(4) -0.002(3)
C48 0.034(4) 0.055(4) 0.125(7) 0.007(4) -0.017(4) -0.009(3)
C49 0.044(4) 0.045(3) 0.032(3) -0.014(3) -0.007(3) -0.008(3)
C50 0.041(4) 0.059(4) 0.030(3) -0.017(3) -0.004(3) 0.005(3)
C51 0.032(3) 0.031(3) 0.032(3) -0.007(2) 0.000(2) -0.004(2)
C52 0.041(4) 0.068(4) 0.049(4) -0.002(3) 0.004(3) -0.012(3)
C71 0.154(16) 0.235(14) 0.117(13) -0.118(12) 0.084(10) -0.116(14)
C72 0.153(15) 0.224(13) 0.118(12) -0.126(12) 0.085(10) -0.113(13)
C73 0.194(16) 0.223(12) 0.150(13) -0.134(12) 0.095(11) -0.087(14)
C74 0.219(16) 0.229(13) 0.167(15) -0.125(14) 0.085(13) -0.082(14)
C75 0.237(18) 0.232(14) 0.180(17) -0.123(15) 0.092(15) -0.081(15)

loop_
_atom_site_label
_atom_site_type_symbol
_atom_site_fract_x
_atom_site_fract_y
_atom_site_fract_z
_atom_site_U_iso_or_equiv
_atom_site_thermal_displace_type
_atom_site_occupancy
_atom_site_calc_flag
_atom_site_refinement_flags
Fe1 Fe 0.85945(6) 0.85867(5) 0.76884(4) 0.0233(2) Uani 1 d .
N1 N 0.7130(3) 0.9374(3) 0.7147(2) 0.0233(9) Uani 1 d .
N2 N 0.8932(3) 0.9942(3) 0.7849(2) 0.0232(9) Uani 1 d .
N3 N 1.0080(3) 0.7814(3) 0.8203(2) 0.0249(9) Uani 1 d .
N4 N 0.8279(4) 0.7237(3) 0.7497(2) 0.0275(9) Uani 1 d .
N5 N 0.6860(4) 0.7849(3) 0.9260(3) 0.0339(10) Uani 1 d .
N6 N 0.9768(4) 0.8846(3) 0.6584(2) 0.0272(9) Uani 1 d .
N7 N 1.1341(4) 0.9380(3) 0.5604(2) 0.0370(11) Uani 1 d .
C1 C 0.6685(4) 1.0444(4) 0.7031(3) 0.0277(11) Uani 1 d .
C2 C 0.5570(4) 1.0686(4) 0.6658(3) 0.0294(12) Uani 1 d .
H2 H 0.5090(4) 1.1365(4) 0.6513(3) 0.035 Uiso 1 calc R
C3 C 0.5337(4) 0.9770(4) 0.6555(3) 0.0268(11) Uani 1 d .
H3 H 0.4665(4) 0.9680(4) 0.6321(3) 0.032 Uiso 1 calc R
C4 C 0.6303(4) 0.8949(4) 0.6866(3) 0.0245(11) Uani 1 d .
C5 C 0.6375(4) 0.7882(4) 0.6867(3) 0.0281(11) Uani 1 d .
C6 C 0.7317(4) 0.7079(4) 0.7166(3) 0.0301(12) Uani 1 d .
C7 C 0.7387(5) 0.5983(4) 0.7181(3) 0.0413(14) Uani 1 d .
H7 H 0.6833(5) 0.5681(4) 0.6981(3) 0.050 Uiso 1 calc R
C8 C 0.8379(5) 0.5463(4) 0.7529(3) 0.0407(14) Uani 1 d .
H8 H 0.8659(5) 0.4722(4) 0.7624(3) 0.049 Uiso 1 calc R
C9 C 0.8942(5) 0.6237(4) 0.7735(3) 0.0307(12) Uani 1 d .
C10 C 0.9976(4) 0.5997(4) 0.8133(3) 0.0277(11) Uani 1 d .
C11 C 1.0492(4) 0.6737(4) 0.8345(3) 0.0260(11) Uani 1 d .
C12 C 1.1593(5) 0.6495(4) 0.8738(3) 0.0330(12) Uani 1 d .
H12 H 1.2058(5) 0.5814(4) 0.8901(3) 0.040 Uiso 1 calc R
C13 C 1.1835(5) 0.7413(4) 0.8830(3) 0.0323(12) Uani 1 d .
H13 H 1.2503(5) 0.7502(4) 0.9068(3) 0.039 Uiso 1 calc R
C14 C 1.0894(4) 0.8230(4) 0.8502(3) 0.0258(11) Uani 1 d .
C15 C 1.0826(4) 0.9298(4) 0.8499(3) 0.0255(11) Uani 1 d .
C16 C 0.9904(4) 1.0093(4) 0.8188(3) 0.0252(11) Uani 1 d .
C17 C 0.9825(5) 1.1191(4) 0.8181(3) 0.0316(12) Uani 1 d .
H17 H 1.0381(5) 1.1495(4) 0.8380(3) 0.038 Uiso 1 calc R
C18 C 0.8827(5) 1.1709(4) 0.7844(3) 0.0324(12) Uani 1 d .
H18 H 0.8539(5) 1.2448(4) 0.7758(3) 0.039 Uiso 1 calc R
C19 C 0.8266(4) 1.0936(4) 0.7635(3) 0.0277(11) Uani 1 d .
C20 C 0.7198(4) 1.1182(4) 0.7262(3) 0.0275(11) Uani 1 d .
C21 C 0.5386(4) 0.7569(3) 0.6524(3) 0.0265(11) Uani 1 d .
C22 C 0.5663(5) 0.7326(4) 0.5767(3) 0.0369(13) Uani 1 d .
H22 H 0.6487(5) 0.7361(4) 0.5463(3) 0.044 Uiso 1 calc R
C23 C 0.4763(6) 0.7034(4) 0.5443(3) 0.0426(14) Uani 1 d .
H23 H 0.4971(6) 0.6862(4) 0.4925(3) 0.051 Uiso 1 calc R
C24 C 0.3557(5) 0.6995(4) 0.5882(4) 0.0426(14) Uani 1 d .
H24 H 0.2932(5) 0.6800(4) 0.5665(4) 0.051 Uiso 1 calc R
C25 C 0.3266(5) 0.7240(4) 0.6635(4) 0.0415(14) Uani 1 d .
H25 H 0.2438(5) 0.7216(4) 0.6935(4) 0.050 Uiso 1 calc R
C26 C 0.4172(5) 0.7522(4) 0.6957(3) 0.0369(13) Uani 1 d .
H26 H 0.3963(5) 0.7686(4) 0.7478(3) 0.044 Uiso 1 calc R
C27 C 1.0533(4) 0.4856(4) 0.8384(3) 0.0312(12) Uani 1 d .
C28 C 1.0088(6) 0.4211(4) 0.9140(4) 0.0477(15) Uani 1 d .
H28 H 0.9410(6) 0.4493(4) 0.9494(4) 0.057 Uiso 1 calc R
C29 C 1.0615(6) 0.3165(5) 0.9386(4) 0.057(2) Uani 1 d .
H29 H 1.0301(6) 0.2736(5) 0.9907(4) 0.068 Uiso 1 calc R
C30 C 1.1584(6) 0.2746(5) 0.8882(4) 0.050(2) Uani 1 d .
H30 H 1.1940(6) 0.2025(5) 0.9050(4) 0.060 Uiso 1 calc R
C31 C 1.2046(6) 0.3369(5) 0.8132(5) 0.057(2) Uani 1 d .
H31 H 1.2727(6) 0.3081(5) 0.7782(5) 0.069 Uiso 1 calc R
C32 C 1.1515(5) 0.4419(4) 0.7883(4) 0.053(2) Uani 1 d .
H32 H 1.1833(5) 0.4843(4) 0.7361(4) 0.063 Uiso 1 calc R
C33 C 1.1810(4) 0.9609(4) 0.8846(3) 0.0270(11) Uani 1 d .
C34 C 1.1660(5) 0.9531(4) 0.9689(3) 0.0359(13) Uani 1 d .
H34 H 1.0952(5) 0.9246(4) 1.0045(3) 0.043 Uiso 1 calc R
C35 C 1.2531(5) 0.9864(4) 1.0011(3) 0.0392(13) Uani 1 d .
H35 H 1.2410(5) 0.9825(4) 1.0583(3) 0.047 Uiso 1 calc R
C36 C 1.3573(5) 1.0250(4) 0.9496(3) 0.0368(13) Uani 1 d .
H36 H 1.4164(5) 1.0489(4) 0.9715(3) 0.044 Uiso 1 calc R
C37 C 1.3769(5) 1.0296(4) 0.8673(3) 0.0424(14) Uani 1 d .
H37 H 1.4506(5) 1.0542(4) 0.8327(3) 0.051 Uiso 1 calc R
C38 C 1.2883(5) 0.9981(4) 0.8346(3) 0.0388(13) Uani 1 d .
H38 H 1.3015(5) 1.0020(4) 0.7775(3) 0.047 Uiso 1 calc R
C39 C 0.6545(5) 1.2295(4) 0.7128(3) 0.0319(12) Uani 1 d .
C40 C 0.5877(5) 1.2667(4) 0.7796(4) 0.049(2) Uani 1 d .
H40 H 0.5855(5) 1.2213(4) 0.8334(4) 0.059 Uiso 1 calc R
C41 C 0.5238(6) 1.3693(5) 0.7688(5) 0.063(2) Uani 1 d .
H41 H 0.4784(6) 1.3937(5) 0.8151(5) 0.076 Uiso 1 calc R
C42 C 0.5266(6) 1.4356(5) 0.6906(5) 0.054(2) Uani 1 d .
H42 H 0.4813(6) 1.5051(5) 0.6827(5) 0.065 Uiso 1 calc R
C43 C 0.5943(7) 1.4011(5) 0.6248(4) 0.060(2) Uani 1 d .
H43 H 0.5981(7) 1.4474(5) 0.5712(4) 0.072 Uiso 1 calc R
C44 C 0.6584(6) 1.2975(4) 0.6357(3) 0.047(2) Uani 1 d .
H44 H 0.7049(6) 1.2740(4) 0.5894(3) 0.057 Uiso 1 calc R
C46 C 0.6086(5) 0.7128(4) 0.9872(3) 0.0378(13) Uani 1 d .
H46 H 0.6007(5) 0.7295(4) 1.0415(3) 0.045 Uiso 1 calc R
C45 C 0.7527(5) 0.8215(4) 0.8675(3) 0.0255(11) Uani 1 d .
C47 C 0.6719(6) 0.6006(5) 0.9935(5) 0.068(2) Uani 1 d .
H47A H 0.6212(20) 0.5517(5) 1.0360(17) 0.082 Uiso 1 calc R
H47B H 0.7550(16) 0.5938(9) 1.0082(24) 0.082 Uiso 1 calc R
H47C H 0.6806(33) 0.5833(11) 0.9405(8) 0.082 Uiso 1 calc R
C48 C 0.4794(6) 0.7295(5) 0.9648(5) 0.076(2) Uani 1 d .
H48A H 0.4261(12) 0.6829(25) 1.0075(13) 0.092 Uiso 1 calc R
H48B H 0.4856(7) 0.7125(32) 0.9120(13) 0.092 Uiso 1 calc R
H48C H 0.4428(17) 0.8038(10) 0.9605(26) 0.092 Uiso 1 calc R
C49 C 0.9831(5) 0.8389(4) 0.5937(3) 0.0392(13) Uani 1 d .
H49 H 0.9287(5) 0.7917(4) 0.5918(3) 0.047 Uiso 1 calc R
C50 C 1.0797(5) 0.8726(4) 0.5333(3) 0.0438(14) Uani 1 d .
H50 H 1.1043(5) 0.8539(4) 0.4822(3) 0.053 Uiso 1 calc R
C51 C 1.0696(5) 0.9428(4) 0.6353(3) 0.0330(12) Uani 1 d .
H51 H 1.0888(5) 0.9834(4) 0.6679(3) 0.040 Uiso 1 calc R
C52 C 1.2451(5) 0.9894(5) 0.5183(4) 0.056(2) Uani 1 d .
H52A H 1.2378(15) 1.0213(23) 0.4604(6) 0.068 Uiso 1 calc R
H52B H 1.3201(6) 0.9364(7) 0.5219(18) 0.068 Uiso 1 calc R
H52C H 1.2520(18) 1.0449(18) 0.5443(13) 0.068 Uiso 1 calc R
C71 C 0.7987(14) 0.7616(12) 0.3689(10) 0.158(7) Uani 0.50 d PDU
H71A H 0.7965(14) 0.8388(12) 0.3479(10) 0.189 Uiso 0.50 calc PR
H71B H 0.7185(14) 0.7454(12) 0.4037(10) 0.189 Uiso 0.50 calc PR
H71C H 0.8134(14) 0.7286(12) 0.3227(10) 0.189 Uiso 0.50 calc PR
C72 C 0.9052(15) 0.7177(10) 0.4199(10) 0.152(7) Uani 0.50 d PDU
H72A H 0.8912(15) 0.7513(10) 0.4664(10) 0.183 Uiso 0.50 calc PR
H72B H 0.9864(15) 0.7345(10) 0.3852(10) 0.183 Uiso 0.50 calc PR
C73 C 0.9088(16) 0.5963(10) 0.4529(14) 0.182(8) Uani 0.50 d PDU
H73A H 0.9274(16) 0.5623(10) 0.4064(14) 0.218 Uiso 0.50 calc PR
H73B H 0.8261(16) 0.5793(10) 0.4851(14) 0.218 Uiso 0.50 calc PR
C74 C 1.0105(26) 0.5532(15) 0.5078(14) 0.200(8) Uani 0.50 d PDU
H74A H 0.9932(26) 0.5887(15) 0.5535(14) 0.240 Uiso 0.50 calc PR
H74B H 1.0936(26) 0.5685(15) 0.4752(14) 0.240 Uiso 0.50 calc PR
C75 C 1.0117(29) 0.4324(15) 0.5428(16) 0.214(9) Uani 0.50 d PDU
H75A H 1.0764(29) 0.4050(15) 0.5777(16) 0.257 Uiso 0.50 calc PR
H75B H 1.0298(29) 0.3975(15) 0.4974(16) 0.257 Uiso 0.50 calc PR
H75C H 0.9296(29) 0.4177(15) 0.5754(16) 0.257 Uiso 0.50 calc PR

loop_
_atom_type_symbol
_atom_type_description
_atom_type_scat_dispersion_real
_atom_type_scat_dispersion_imag
_atom_type_scat_source
Fe Fe .3463 .8444 'International Tables Vol C Tables 4.2.6.8 and 6.1.1.4'
N N .0061 .0033 'International Tables Vol C Tables 4.2.6.8 and 6.1.1.4'
C C .0033 .0016 'International Tables Vol C Tables 4.2.6.8 and 6.1.1.4'
H H .0000 .0000 'International Tables Vol C Tables 4.2.6.8 and 6.1.1.4'

loop_
_geom_angle_atom_site_label_1
_geom_angle_atom_site_label_2
_geom_angle_atom_site_label_3
_geom_angle
_geom_angle_site_symmetry_3
C45 Fe1 N2 96.1(2) .
C45 Fe1 N3 91.4(2) .
N2 Fe1 N3 89.89(15) .
C45 Fe1 N4 85.3(2) .
N2 Fe1 N4 178.5(2) .
N3 Fe1 N4 90.30(15) .
C45 Fe1 N1 89.9(2) .
N2 Fe1 N1 89.89(14) .
N3 Fe1 N1 178.6(2) .
N4 Fe1 N1 89.89(15) .
C45 Fe1 N6 174.1(2) .
N2 Fe1 N6 89.7(2) .
N3 Fe1 N6 87.69(15) .
N4 Fe1 N6 88.8(2) .
N1 Fe1 N6 90.97(14) .
C4 N1 C1 105.5(4) .
C4 N1 Fe1 127.1(3) .
C1 N1 Fe1 127.2(3) .
C19 N2 C16 104.8(4) .
C19 N2 Fe1 127.6(3) .
C16 N2 Fe1 127.6(3) .
C14 N3 C11 105.5(4) .
C14 N3 Fe1 127.7(3) .
C11 N3 Fe1 126.8(3) .
C6 N4 C9 105.0(4) .
C6 N4 Fe1 128.1(3) .
C9 N4 Fe1 126.7(3) .
C45 N5 C46 162.6(5) .
C51 N6 C49 104.8(4) .
C51 N6 Fe1 127.2(3) .
C49 N6 Fe1 127.9(3) .
C51 N7 C50 106.9(4) .
C51 N7 C52 126.3(5) .
C50 N7 C52 126.7(5) .
N1 C1 C20 125.6(4) .
N1 C1 C2 110.0(4) .
C20 C1 C2 124.3(4) .
C3 C2 C1 107.1(4) .
C2 C3 C4 107.1(4) .
N1 C4 C5 125.8(4) .
N1 C4 C3 110.3(4) .
C5 C4 C3 123.9(4) .
C4 C5 C6 124.1(4) .
C4 C5 C21 118.1(4) .
C6 C5 C21 117.8(4) .
N4 C6 C5 124.7(4) .
N4 C6 C7 110.7(4) .
C5 C6 C7 124.5(4) .
C8 C7 C6 107.3(4) .
C7 C8 C9 107.1(4) .
N4 C9 C10 125.7(4) .
N4 C9 C8 109.9(4) .
C10 C9 C8 124.4(4) .
C11 C10 C9 124.2(4) .
C11 C10 C27 117.5(4) .
C9 C10 C27 118.2(4) .
C10 C11 N3 126.2(4) .
C10 C11 C12 124.3(4) .
N3 C11 C12 109.4(4) .
C13 C12 C11 107.4(4) .
C12 C13 C14 107.0(4) .
N3 C14 C15 125.6(4) .
N3 C14 C13 110.7(4) .
C15 C14 C13 123.7(4) .
C16 C15 C14 123.8(4) .
C16 C15 C33 118.1(4) .
C14 C15 C33 118.1(4) .
N2 C16 C15 125.5(4) .
N2 C16 C17 110.2(4) .
C15 C16 C17 124.3(4) .
C18 C17 C16 107.4(4) .
C17 C18 C19 107.1(4) .
N2 C19 C20 125.7(4) .
N2 C19 C18 110.4(4) .
C20 C19 C18 123.8(4) .
C1 C20 C19 123.8(4) .
C1 C20 C39 118.0(4) .
C19 C20 C39 118.1(4) .
C22 C21 C26 118.4(4) .
C22 C21 C5 120.7(5) .
C26 C21 C5 120.9(4) .
C21 C22 C23 121.5(5) .
C24 C23 C22 119.2(5) .
C25 C24 C23 119.9(5) .
C24 C25 C26 120.4(5) .
C25 C26 C21 120.5(5) .
C32 C27 C28 117.9(5) .
C32 C27 C10 121.5(5) .
C28 C27 C10 120.6(5) .
C29 C28 C27 121.1(6) .
C30 C29 C28 120.2(6) .
C29 C30 C31 119.9(5) .
C30 C31 C32 120.0(6) .
C27 C32 C31 121.0(6) .
C38 C33 C34 118.2(5) .
C38 C33 C15 121.5(4) .
C34 C33 C15 120.3(4) .
C35 C34 C33 120.8(5) .
C36 C35 C34 119.4(5) .
C37 C36 C35 120.9(5) .
C36 C37 C38 119.6(5) .
C33 C38 C37 120.8(5) .
C44 C39 C40 118.4(5) .
C44 C39 C20 121.9(5) .
C40 C39 C20 119.7(4) .
C39 C40 C41 121.0(6) .
C42 C41 C40 119.7(6) .
C43 C42 C41 119.9(6) .
C42 C43 C44 120.3(6) .
C39 C44 C43 120.7(6) .
N5 C46 C47 109.0(5) .
N5 C46 C48 109.5(4) .
C47 C46 C48 112.5(5) .
N5 C45 Fe1 170.1(4) .
C50 C49 N6 109.2(5) .
N7 C50 C49 106.8(5) .
N6 C51 N7 112.3(5) .
C71 C72 C73 109.51(10) .
C71 C72 C75 130.2(15) 2_766
C73 C72 C75 25.0(14) 2_766
C72 C73 C74 109.49(10) .
C73 C74 C75 109.50(10) .

loop_
_geom_bond_atom_site_label_1
_geom_bond_atom_site_label_2
_geom_bond_distance
_geom_bond_site_symmetry_2
Fe1 C45 1.847(5) .
Fe1 N2 1.994(4) .
Fe1 N3 1.996(4) .
Fe1 N4 2.000(4) .
Fe1 N1 2.004(4) .
Fe1 N6 2.041(4) .
N1 C4 1.375(6) .
N1 C1 1.382(6) .
N2 C19 1.375(5) .
N2 C16 1.385(6) .
N3 C14 1.376(6) .
N3 C11 1.382(6) .
N4 C6 1.371(6) .
N4 C9 1.385(6) .
N5 C45 1.155(6) .
N5 C46 1.449(6) .
N6 C51 1.318(6) .
N6 C49 1.388(6) .
N7 C51 1.346(6) .
N7 C50 1.358(7) .
N7 C52 1.462(7) .
C1 C20 1.390(6) .
C1 C2 1.444(6) .
C2 C3 1.346(6) .
C3 C4 1.444(6) .
C4 C5 1.396(6) .
C5 C6 1.408(6) .
C5 C21 1.504(6) .
C6 C7 1.429(7) .
C7 C8 1.338(7) .
C8 C9 1.440(7) .
C9 C10 1.390(6) .
C10 C11 1.376(6) .
C10 C27 1.499(6) .
C11 C12 1.450(6) .
C12 C13 1.343(7) .
C13 C14 1.433(6) .
C14 C15 1.398(6) .
C15 C16 1.394(6) .
C15 C33 1.502(6) .
C16 C17 1.435(6) .
C17 C18 1.334(6) .
C18 C19 1.440(6) .
C19 C20 1.397(6) .
C20 C39 1.492(6) .
C21 C22 1.384(7) .
C21 C26 1.390(7) .
C22 C23 1.388(7) .
C23 C24 1.385(8) .
C24 C25 1.379(8) .
C25 C26 1.383(7) .
C27 C32 1.380(7) .
C27 C28 1.386(7) .
C28 C29 1.382(7) .
C29 C30 1.364(8) .
C30 C31 1.373(9) .
C31 C32 1.388(8) .
C33 C38 1.387(7) .
C33 C34 1.399(7) .
C34 C35 1.388(7) .
C35 C36 1.377(7) .
C36 C37 1.371(7) .
C37 C38 1.393(7) .
C39 C44 1.374(7) .
C39 C40 1.389(7) .
C40 C41 1.391(8) .
C41 C42 1.383(9) .
C42 C43 1.361(9) .
C43 C44 1.403(7) .
C46 C47 1.503(7) .
C46 C48 1.510(8) .
C49 C50 1.365(7) .
C71 C72 1.5395(11) .
C72 C73 1.5400(10) .
C72 C75 2.01(3) 2_766
C73 C74 1.5401(11) .
C74 C75 1.5402(11) .

loop_
_geom_torsion_atom_site_label_1
_geom_torsion_atom_site_label_2
_geom_torsion_atom_site_label_3
_geom_torsion_atom_site_label_4
_geom_torsion
_geom_torsion_site_symmetry_1
C45 Fe1 N1 C4 -80.8(4) .
N2 Fe1 N1 C4 -176.9(4) .
N3 Fe1 N1 C4 102.5(66) .
N4 Fe1 N1 C4 4.5(4) .
N6 Fe1 N1 C4 93.4(4) .
C45 Fe1 N1 C1 94.1(4) .
N2 Fe1 N1 C1 -2.0(4) .
N3 Fe1 N1 C1 -82.6(66) .
N4 Fe1 N1 C1 179.4(4) .
N6 Fe1 N1 C1 -91.7(4) .
C45 Fe1 N2 C19 -88.8(4) .
N3 Fe1 N2 C19 179.8(4) .
N4 Fe1 N2 C19 82.4(60) .
N1 Fe1 N2 C19 1.1(4) .
N6 Fe1 N2 C19 92.1(4) .
C45 Fe1 N2 C16 92.6(4) .
N3 Fe1 N2 C16 1.2(4) .
N4 Fe1 N2 C16 -96.2(59) .
N1 Fe1 N2 C16 -177.5(4) .
N6 Fe1 N2 C16 -86.5(4) .
C45 Fe1 N3 C14 -96.6(4) .
N2 Fe1 N3 C14 -0.5(4) .
N4 Fe1 N3 C14 178.0(4) .
N1 Fe1 N3 C14 80.1(66) .
N6 Fe1 N3 C14 89.2(4) .
C45 Fe1 N3 C11 82.2(4) .
N2 Fe1 N3 C11 178.3(4) .
N4 Fe1 N3 C11 -3.1(4) .
N1 Fe1 N3 C11 -101.1(66) .
N6 Fe1 N3 C11 -91.9(4) .
C45 Fe1 N4 C6 86.0(4) .
N2 Fe1 N4 C6 -85.2(60) .
N3 Fe1 N4 C6 177.4(4) .
N1 Fe1 N4 C6 -3.9(4) .
N6 Fe1 N4 C6 -94.9(4) .
C45 Fe1 N4 C9 -88.5(4) .
N2 Fe1 N4 C9 100.3(59) .
N3 Fe1 N4 C9 2.9(4) .
N1 Fe1 N4 C9 -178.4(4) .
N6 Fe1 N4 C9 90.6(4) .
C45 Fe1 N6 C51 -147.3(16) .
N2 Fe1 N6 C51 24.2(4) .
N3 Fe1 N6 C51 -65.7(4) .
N4 Fe1 N6 C51 -156.0(4) .
N1 Fe1 N6 C51 114.1(4) .
C45 Fe1 N6 C49 27.3(19) .
N2 Fe1 N6 C49 -161.2(4) .
N3 Fe1 N6 C49 108.9(4) .
N4 Fe1 N6 C49 18.6(4) .
N1 Fe1 N6 C49 -71.3(4) .
C4 N1 C1 C20 177.0(5) .
Fe1 N1 C1 C20 1.2(7) .
C4 N1 C1 C2 -1.0(5) .
Fe1 N1 C1 C2 -176.7(3) .
N1 C1 C2 C3 0.5(5) .
C20 C1 C2 C3 -177.5(5) .
C1 C2 C3 C4 0.2(5) .
C1 N1 C4 C5 -179.5(4) .
Fe1 N1 C4 C5 -3.7(7) .
C1 N1 C4 C3 1.1(5) .
Fe1 N1 C4 C3 176.9(3) .
C2 C3 C4 N1 -0.9(5) .
C2 C3 C4 C5 179.8(5) .
N1 C4 C5 C6 0.5(8) .
C3 C4 C5 C6 179.7(5) .
N1 C4 C5 C21 -179.4(4) .
C3 C4 C5 C21 -0.1(7) .
C9 N4 C6 C5 177.8(5) .
Fe1 N4 C6 C5 2.4(7) .
C9 N4 C6 C7 -1.1(6) .
Fe1 N4 C6 C7 -176.5(3) .
C4 C5 C6 N4 0.3(8) .
C21 C5 C6 N4 -179.9(4) .
C4 C5 C6 C7 179.0(5) .
C21 C5 C6 C7 -1.1(7) .
N4 C6 C7 C8 0.8(6) .
C5 C6 C7 C8 -178.1(5) .
C6 C7 C8 C9 -0.1(6) .
C6 N4 C9 C10 -177.4(5) .
Fe1 N4 C9 C10 -1.9(7) .
C6 N4 C9 C8 1.0(5) .
Fe1 N4 C9 C8 176.5(3) .
C7 C8 C9 N4 -0.6(6) .
C7 C8 C9 C10 177.8(5) .
N4 C9 C10 C11 -0.3(8) .
C8 C9 C10 C11 -178.4(5) .
N4 C9 C10 C27 176.7(4) .
C8 C9 C10 C27 -1.4(8) .
C9 C10 C11 N3 0.1(8) .
C27 C10 C11 N3 -177.0(4) .
C9 C10 C11 C12 -178.1(5) .
C27 C10 C11 C12 4.9(7) .
C14 N3 C11 C10 -178.7(5) .
Fe1 N3 C11 C10 2.3(7) .
C14 N3 C11 C12 -0.3(5) .
Fe1 N3 C11 C12 -179.3(3) .
C10 C11 C12 C13 178.5(5) .
N3 C11 C12 C13 0.0(6) .
C11 C12 C13 C14 0.2(6) .
C11 N3 C14 C15 -179.0(5) .
Fe1 N3 C14 C15 0.1(7) .
C11 N3 C14 C13 0.4(5) .
Fe1 N3 C14 C13 179.5(3) .
C12 C13 C14 N3 -0.4(6) .
C12 C13 C14 C15 179.0(5) .
N3 C14 C15 C16 0.0(8) .
C13 C14 C15 C16 -179.3(5) .
N3 C14 C15 C33 -179.4(4) .
C13 C14 C15 C33 1.3(7) .
C19 N2 C16 C15 179.7(4) .
Fe1 N2 C16 C15 -1.4(7) .
C19 N2 C16 C17 0.2(5) .
Fe1 N2 C16 C17 179.1(3) .
C14 C15 C16 N2 0.7(8) .
C33 C15 C16 N2 -179.9(4) .
C14 C15 C16 C17 -179.9(5) .
C33 C15 C16 C17 -0.4(7) .
N2 C16 C17 C18 -0.1(6) .
C15 C16 C17 C18 -179.6(5) .
C16 C17 C18 C19 0.0(6) .
C16 N2 C19 C20 179.5(5) .
Fe1 N2 C19 C20 0.7(7) .
C16 N2 C19 C18 -0.2(5) .
Fe1 N2 C19 C18 -179.1(3) .
C17 C18 C19 N2 0.1(6) .
C17 C18 C19 C20 -179.6(5) .
N1 C1 C20 C19 1.3(8) .
C2 C1 C20 C19 178.9(5) .
N1 C1 C20 C39 -176.7(4) .
C2 C1 C20 C39 1.0(7) .
N2 C19 C20 C1 -2.3(8) .
C18 C19 C20 C1 177.4(5) .
N2 C19 C20 C39 175.7(4) .
C18 C19 C20 C39 -4.6(7) .
C4 C5 C21 C22 106.4(5) .
C6 C5 C21 C22 -73.4(6) .
C4 C5 C21 C26 -73.2(6) .
C6 C5 C21 C26 107.0(5) .
C26 C21 C22 C23 -0.5(7) .
C5 C21 C22 C23 179.9(5) .
C21 C22 C23 C24 0.7(8) .
C22 C23 C24 C25 -0.3(8) .
C23 C24 C25 C26 -0.2(8) .
C24 C25 C26 C21 0.4(8) .
C22 C21 C26 C25 0.0(7) .
C5 C21 C26 C25 179.6(4) .
C11 C10 C27 C32 -89.4(6) .
C9 C10 C27 C32 93.4(6) .
C11 C10 C27 C28 89.3(6) .
C9 C10 C27 C28 -87.9(6) .
C32 C27 C28 C29 0.3(8) .
C10 C27 C28 C29 -178.4(5) .
C27 C28 C29 C30 -0.4(9) .
C28 C29 C30 C31 0.6(9) .
C29 C30 C31 C32 -0.8(9) .
C28 C27 C32 C31 -0.4(8) .
C10 C27 C32 C31 178.3(5) .
C30 C31 C32 C27 0.7(9) .
C16 C15 C33 C38 -85.5(6) .
C14 C15 C33 C38 94.0(6) .
C16 C15 C33 C34 94.3(5) .
C14 C15 C33 C34 -86.2(6) .
C38 C33 C34 C35 3.0(7) .
C15 C33 C34 C35 -176.8(4) .
C33 C34 C35 C36 -1.7(7) .
C34 C35 C36 C37 -1.0(8) .
C35 C36 C37 C38 2.1(8) .
C34 C33 C38 C37 -1.8(7) .
C15 C33 C38 C37 178.0(4) .
C36 C37 C38 C33 -0.7(8) .
C1 C20 C39 C44 -73.3(6) .
C19 C20 C39 C44 108.6(6) .
C1 C20 C39 C40 106.7(6) .
C19 C20 C39 C40 -71.4(6) .
C44 C39 C40 C41 1.3(9) .
C20 C39 C40 C41 -178.7(5) .
C39 C40 C41 C42 0.1(10) .
C40 C41 C42 C43 -1.6(10) .
C41 C42 C43 C44 1.8(10) .
C40 C39 C44 C43 -1.2(8) .
C20 C39 C44 C43 178.9(5) .
C42 C43 C44 C39 -0.4(9) .
C45 N5 C46 C47 37.7(17) .
C45 N5 C46 C48 -85.9(16) .
C46 N5 C45 Fe1 0.3(37) .
N2 Fe1 C45 N5 -175.2(24) .
N3 Fe1 C45 N5 -85.2(24) .
N4 Fe1 C45 N5 5.0(24) .
N1 Fe1 C45 N5 94.9(24) .
N6 Fe1 C45 N5 -3.8(38) .
C51 N6 C49 C50 -0.6(5) .
Fe1 N6 C49 C50 -176.1(3) .
C51 N7 C50 C49 -0.3(6) .
C52 N7 C50 C49 176.9(5) .
N6 C49 C50 N7 0.6(6) .
C49 N6 C51 N7 0.4(5) .
Fe1 N6 C51 N7 176.0(3) .
C50 N7 C51 N6 -0.1(6) .
C52 N7 C51 N6 -177.3(5) .
C71 C72 C73 C74 -176.9(17) .
C75 C72 C73 C74 33.7(26) 2_766
C72 C73 C74 C75 178.4(16) .
